data_2022483
loop_
_publ_author_name
'Rajegowda, H. R.'
'Suchetan, P. A.'
'Butcher, R. J.'
'Raghavendra Kumar, P.'

_publ_section_title
;
 Synthesis and absolute structure of
 (R)-2-(benzylselanyl)-1-phenylethanaminium hydrogen sulfate monohydrate:
 crystal structure and Hirshfeld surface analyses
;
_journal_coeditor_code YY2003
_journal_issue 11
_journal_name_full 'Acta Crystallographica Section E Crystallographic Communications'
_journal_paper_doi 10.1107/S2056989021010409
_journal_volume 77
_journal_year 2021
_chemical_absolute_configuration syn
_chemical_formula_iupac 'C15 H18 N Se +, H S O4 -, H2 O1'
_chemical_formula_moiety 'C15 H18 N Se +, H O4 S -, H2 O1'
_chemical_formula_sum 'C15 H21 N O5 S Se'
_chemical_formula_weight 406.35
_chemical_name_systematic
;
(<i>R</i>)-2-(Benzylselanyl)-1-phenylethanaminium hydrogen sulfate
monohydrate
;
_space_group_crystal_system monoclinic
_space_group_IT_number 4
_space_group_name_Hall 'P 2yb'
_space_group_name_H-M_alt 'P 1 21 1'
_symmetry_space_group_name_Hall 'P 2yb'
_atom_sites_solution_hydrogens mixed
_audit_creation_method SHELXL-2016/4
_cell_angle_alpha 90
_cell_angle_beta 90.261(4)
_cell_angle_gamma 90
_cell_formula_units_Z 2
_cell_length_a 10.4266(4)
_cell_length_b 6.0539(2)
_cell_length_c 14.2168(7)
_cell_measurement_reflns_used 1021
_cell_measurement_temperature 293(2)
_cell_measurement_theta_max 27.5
_cell_measurement_theta_min 2.4
_cell_volume 897.38(6)
_computing_cell_refinement
;
APEX2 and SAINT-Plus (Bruker, 2009)
;
_computing_data_collection
;
APEX2 (Bruker, 2009)
;
_computing_data_reduction
;
SAINT-Plus and XPREP (Bruker, 2009)
;
_computing_molecular_graphics
;
Mercury (Macrae <i>et al.</i>,  2020)
;
_computing_publication_material
;
<i>SHELXL2016/4</i> (Sheldrick, 2015b)
;
_computing_structure_refinement
;
<i>SHELXL2016/4</i> (Sheldrick, 2015b)
;
_computing_structure_solution
;
<i>SHELXT2016/4</i> (Sheldrick, 2015a)
;
_diffrn_ambient_temperature 293(2)
_diffrn_measured_fraction_theta_full 0.977
_diffrn_measured_fraction_theta_max 0.977
_diffrn_measurement_device_type 'Bruker APEXII CCD area'
_diffrn_measurement_method 'phi and \f scans'
_diffrn_radiation_monochromator graphite
_diffrn_radiation_type MoK\a
_diffrn_radiation_wavelength 0.71073
_diffrn_reflns_av_R_equivalents 0.0346
_diffrn_reflns_av_unetI/netI 0.0612
_diffrn_reflns_limit_h_max 13
_diffrn_reflns_limit_h_min -12
_diffrn_reflns_limit_k_max 7
_diffrn_reflns_limit_k_min -6
_diffrn_reflns_limit_l_max 18
_diffrn_reflns_limit_l_min -16
_diffrn_reflns_number 4255
_diffrn_reflns_theta_full 27.458
_diffrn_reflns_theta_max 27.458
_diffrn_reflns_theta_min 2.417
_diffrn_source 'sealed X-ray tube'
_exptl_absorpt_coefficient_mu 2.231
_exptl_absorpt_correction_T_max 0.700
_exptl_absorpt_correction_T_min 0.624
_exptl_absorpt_correction_type multi-scan
_exptl_absorpt_process_details
;
(SADABS; Bruker, 2009)
;
_exptl_crystal_colour Colourless
_exptl_crystal_density_diffrn 1.504
_exptl_crystal_description Prism
_exptl_crystal_F_000 416
_exptl_crystal_size_max 0.22
_exptl_crystal_size_mid 0.18
_exptl_crystal_size_min 0.16
_refine_diff_density_max 0.402
_refine_diff_density_min -0.477
_refine_ls_abs_structure_details
;
Flack <i>x</i> determined using 665 quotients
[(<i>I</i>^+^)-(<i>I</i>^-^)]/[(<i>I</i>^+^)+(<i>I</i>^-^)]
(Parsons <i>et al.</i>,  2013)
;
_refine_ls_abs_structure_Flack 0.002(16)
_refine_ls_extinction_method none
_refine_ls_goodness_of_fit_ref 0.989
_refine_ls_hydrogen_treatment constr
_refine_ls_matrix_type full
_refine_ls_number_parameters 213
_refine_ls_number_reflns 3088
_refine_ls_number_restraints 1
_refine_ls_restrained_S_all 0.989
_refine_ls_R_factor_all 0.0549
_refine_ls_R_factor_gt 0.0441
_refine_ls_shift/su_max 0.000
_refine_ls_shift/su_mean 0.000
_refine_ls_structure_factor_coef Fsqd
_refine_ls_weighting_details 'w=1/[\s^2^(Fo^2^)+(0.0556P)^2^] where P=(Fo^2^+2Fc^2^)/3'
_refine_ls_weighting_scheme calc
_refine_ls_wR_factor_gt 0.1012
_refine_ls_wR_factor_ref 0.1128
_reflns_number_gt 2624
_reflns_number_total 3088
_reflns_threshold_expression 'I > 2\s(I)'
_cod_data_source_file yy2003sup1.cif
_cod_data_source_block I
_cod_original_sg_symbol_H-M 'P 21'
_cod_database_code 2022483
_shelx_space_group_comment
;
The symmetry employed for this shelxl refinement is uniquely defined
by the following loop, which should always be used as a source of
symmetry information in preference to the above space-group names.
They are only intended as comments.
;

loop_
_space_group_symop_operation_xyz
'x, y, z'
'-x, y+1/2, -z'

loop_
_atom_site_type_symbol
_atom_site_label
_atom_site_fract_x
_atom_site_fract_y
_atom_site_fract_z
_atom_site_U_iso_or_equiv
_atom_site_adp_type
_atom_site_calc_flag
_atom_site_occupancy
_atom_site_disorder_assembly
_atom_site_disorder_group
O O2 0.2505(4) -0.0248(8) -0.0946(4) 0.0611(14) Uani d 1 . .
C C3 -0.0762(7) -0.6548(14) -0.3497(6) 0.067(2) Uani d 1 . .
H H3 -0.038625 -0.793146 -0.342466 0.080 Uiso calc 1 . .
C C2 -0.1040(6) -0.5295(12) -0.2720(6) 0.0556(19) Uani d 1 . .
H H2 -0.086191 -0.584727 -0.212284 0.067 Uiso calc 1 . .
N N1 -0.5188(4) 0.2116(9) -0.1128(3) 0.0392(13) Uani d 1 . .
H H1A -0.531807 0.355694 -0.104787 0.047 Uiso calc 1 . .
H H1B -0.466298 0.161851 -0.068113 0.047 Uiso calc 1 . .
H H1C -0.593408 0.140600 -0.109508 0.047 Uiso calc 1 . .
O O4 0.3706(4) -0.3492(8) -0.0578(3) 0.0476(11) Uani d 1 . .
O O3 0.1539(5) -0.3689(10) -0.1198(4) 0.0627(14) Uani d 1 . .
H H3A 0.136250 -0.489162 -0.096649 0.094 Uiso calc 1 . .
O O1 0.0666(5) -0.7188(11) -0.0553(7) 0.097(2) Uani d 1 . .
H H1D 0.114172 -0.832572 -0.058680 0.145 Uiso d 1 . .
H H1E -0.007149 -0.769210 -0.041900 0.145 Uiso d 1 . .
Se SE1 -0.35634(5) -0.25057(7) -0.14135(4) 0.04370(19) Uani d 1 . .
S S1 0.24573(11) -0.2451(4) -0.05445(9) 0.0386(3) Uani d 1 . .
O O5 0.1938(3) -0.2455(14) 0.0397(3) 0.0577(11) Uani d 1 . .
C C6 -0.1847(6) -0.239(2) -0.3707(5) 0.0576(17) Uani d 1 . .
H H6 -0.218500 -0.097722 -0.378626 0.069 Uiso calc 1 . .
C C10 -0.5289(5) 0.3042(9) -0.2820(4) 0.0377(16) Uani d 1 . .
C C15 -0.4578(6) 0.3885(12) -0.3559(5) 0.0449(15) Uani d 1 . .
H H15 -0.370318 0.359532 -0.359223 0.054 Uiso calc 1 . .
C C4 -0.1034(7) -0.5772(18) -0.4374(7) 0.077(3) Uani d 1 . .
H H4 -0.084348 -0.662521 -0.489933 0.092 Uiso calc 1 . .
C C1 -0.1588(5) -0.3192(11) -0.2815(5) 0.0463(16) Uani d 1 . .
C C9 -0.4594(5) 0.1722(10) -0.2082(4) 0.0360(13) Uani d 1 . .
H H9 -0.370076 0.222507 -0.205826 0.043 Uiso calc 1 . .
C C12 -0.7151(7) 0.4805(15) -0.3469(6) 0.068(2) Uani d 1 . .
H H12 -0.802097 0.513070 -0.342967 0.081 Uiso calc 1 . .
C C14 -0.5161(7) 0.5156(13) -0.4248(5) 0.0546(18) Uani d 1 . .
H H14 -0.467590 0.568783 -0.474659 0.066 Uiso calc 1 . .
C C8 -0.4598(6) -0.0755(10) -0.2284(5) 0.0404(14) Uani d 1 . .
H H8A -0.428439 -0.099360 -0.291714 0.048 Uiso calc 1 . .
H H8B -0.547581 -0.128372 -0.226248 0.048 Uiso calc 1 . .
C C11 -0.6591(6) 0.3503(14) -0.2794(5) 0.0573(19) Uani d 1 . .
H H11 -0.708984 0.292124 -0.231368 0.069 Uiso calc 1 . .
C C13 -0.6443(7) 0.5641(14) -0.4206(5) 0.061(2) Uani d 1 . .
H H13 -0.682844 0.651632 -0.466410 0.073 Uiso calc 1 . .
C C7 -0.1873(6) -0.1864(11) -0.1955(5) 0.0531(19) Uani d 1 . .
H H7A -0.183063 -0.030709 -0.211244 0.064 Uiso calc 1 . .
H H7B -0.121754 -0.215704 -0.148436 0.064 Uiso calc 1 . .
C C5 -0.1593(8) -0.3717(18) -0.4485(6) 0.075(3) Uani d 1 . .
H H5 -0.180219 -0.321648 -0.508514 0.090 Uiso calc 1 . .

loop_
_atom_site_aniso_label
_atom_site_aniso_U_11
_atom_site_aniso_U_22
_atom_site_aniso_U_33
_atom_site_aniso_U_12
_atom_site_aniso_U_13
_atom_site_aniso_U_23
O2 0.050(3) 0.044(3) 0.089(4) 0.003(2) 0.009(3) 0.018(3)
C3 0.048(4) 0.058(5) 0.094(7) 0.000(4) 0.012(4) -0.013(5)
C2 0.044(4) 0.048(4) 0.074(5) 0.005(3) -0.001(3) 0.001(4)
N1 0.050(2) 0.034(4) 0.033(2) 0.002(2) -0.0048(19) -0.002(2)
O4 0.038(2) 0.052(3) 0.053(3) 0.012(2) 0.0011(19) 0.001(2)
O3 0.057(3) 0.068(3) 0.064(3) -0.017(3) -0.014(3) 0.002(3)
O1 0.050(3) 0.044(4) 0.197(7) 0.001(3) 0.022(4) 0.008(4)
SE1 0.0484(3) 0.0345(3) 0.0482(3) 0.0023(4) 0.0009(2) -0.0026(4)
S1 0.0342(6) 0.0356(6) 0.0460(7) 0.0004(10) 0.0002(5) 0.0031(11)
O5 0.048(2) 0.077(3) 0.049(2) 0.010(3) 0.0103(18) 0.004(4)
C6 0.050(3) 0.060(4) 0.064(4) -0.014(5) 0.011(3) 0.006(6)
C10 0.038(3) 0.037(4) 0.038(3) -0.002(2) 0.001(2) -0.001(2)
C15 0.045(3) 0.048(4) 0.041(4) -0.002(3) 0.002(3) 0.002(3)
C4 0.056(5) 0.089(7) 0.084(7) -0.011(5) 0.028(5) -0.032(6)
C1 0.034(3) 0.042(4) 0.062(4) -0.005(3) 0.007(3) -0.002(3)
C9 0.039(3) 0.032(3) 0.037(3) -0.001(2) 0.002(2) -0.001(2)
C12 0.044(4) 0.093(7) 0.065(5) 0.006(4) -0.014(4) 0.015(5)
C14 0.072(5) 0.055(4) 0.037(4) -0.005(4) 0.004(3) 0.009(3)
C8 0.044(3) 0.036(3) 0.041(3) -0.003(3) -0.003(3) -0.012(3)
C11 0.039(3) 0.079(5) 0.054(4) 0.000(3) 0.003(3) 0.009(4)
C13 0.065(5) 0.065(5) 0.053(5) 0.008(4) -0.017(4) 0.010(4)
C7 0.043(3) 0.051(5) 0.065(4) -0.004(3) 0.000(3) -0.011(3)
C5 0.060(5) 0.103(7) 0.063(5) -0.019(5) 0.012(4) 0.008(5)

loop_
_atom_type_symbol
_atom_type_description
_atom_type_scat_dispersion_real
_atom_type_scat_dispersion_imag
_atom_type_scat_source
C C 0.0033 0.0016 'International Tables Vol C Tables 4.2.6.8 and 6.1.1.4'
H H 0.0000 0.0000 'International Tables Vol C Tables 4.2.6.8 and 6.1.1.4'
N N 0.0061 0.0033 'International Tables Vol C Tables 4.2.6.8 and 6.1.1.4'
Se Se -0.0929 2.2259 'International Tables Vol C Tables 4.2.6.8 and 6.1.1.4'
O O 0.0106 0.0060 'International Tables Vol C Tables 4.2.6.8 and 6.1.1.4'
S S 0.1246 0.1234 'International Tables Vol C Tables 4.2.6.8 and 6.1.1.4'

loop_
_geom_angle_atom_site_label_1
_geom_angle_atom_site_label_2
_geom_angle_atom_site_label_3
_geom_angle_site_symmetry_1
_geom_angle_site_symmetry_3
_geom_angle
_geom_angle_publ_flag
C4 C3 C2 . . 120.2(8) ?
C4 C3 H3 . . 119.9 ?
C2 C3 H3 . . 119.9 ?
C3 C2 C1 . . 120.8(8) ?
C3 C2 H2 . . 119.6 ?
C1 C2 H2 . . 119.6 ?
C9 N1 H1A . . 109.5 ?
C9 N1 H1B . . 109.5 ?
H1A N1 H1B . . 109.5 ?
C9 N1 H1C . . 109.5 ?
H1A N1 H1C . . 109.5 ?
H1B N1 H1C . . 109.5 ?
S1 O3 H3A . . 109.5 ?
H1D O1 H1E . . 104.5 ?
C8 Se1 C7 . . 98.0(3) ?
O5 S1 O4 . . 111.7(3) ?
O5 S1 O2 . . 112.3(4) ?
O4 S1 O2 . . 110.8(3) ?
O5 S1 O3 . . 109.0(3) ?
O4 S1 O3 . . 109.1(3) ?
O2 S1 O3 . . 103.6(3) ?
C1 C6 C5 . . 119.1(10) ?
C1 C6 H6 . . 120.4 ?
C5 C6 H6 . . 120.4 ?
C15 C10 C11 . . 118.2(6) ?
C15 C10 C9 . . 117.8(5) ?
C11 C10 C9 . . 123.9(5) ?
C10 C15 C14 . . 120.4(6) ?
C10 C15 H15 . . 119.8 ?
C14 C15 H15 . . 119.8 ?
C3 C4 C5 . . 120.1(9) ?
C3 C4 H4 . . 120.0 ?
C5 C4 H4 . . 120.0 ?
C6 C1 C2 . . 119.1(8) ?
C6 C1 C7 . . 121.5(7) ?
C2 C1 C7 . . 119.5(7) ?
C10 C9 N1 . . 110.1(4) ?
C10 C9 C8 . . 112.9(5) ?
N1 C9 C8 . . 108.8(5) ?
C10 C9 H9 . . 108.3 ?
N1 C9 H9 . . 108.3 ?
C8 C9 H9 . . 108.3 ?
C11 C12 C13 . . 120.9(7) ?
C11 C12 H12 . . 119.5 ?
C13 C12 H12 . . 119.5 ?
C13 C14 C15 . . 120.9(7) ?
C13 C14 H14 . . 119.6 ?
C15 C14 H14 . . 119.6 ?
C9 C8 Se1 . . 114.4(4) ?
C9 C8 H8A . . 108.7 ?
Se1 C8 H8A . . 108.7 ?
C9 C8 H8B . . 108.7 ?
Se1 C8 H8B . . 108.7 ?
H8A C8 H8B . . 107.6 ?
C12 C11 C10 . . 120.8(6) ?
C12 C11 H11 . . 119.6 ?
C10 C11 H11 . . 119.6 ?
C14 C13 C12 . . 118.7(7) ?
C14 C13 H13 . . 120.6 ?
C12 C13 H13 . . 120.6 ?
C1 C7 Se1 . . 113.3(4) ?
C1 C7 H7A . . 108.9 ?
Se1 C7 H7A . . 108.9 ?
C1 C7 H7B . . 108.9 ?
Se1 C7 H7B . . 108.9 ?
H7A C7 H7B . . 107.7 ?
C4 C5 C6 . . 120.7(9) ?
C4 C5 H5 . . 119.7 ?
C6 C5 H5 . . 119.7 ?

loop_
_geom_bond_atom_site_label_1
_geom_bond_atom_site_label_2
_geom_bond_site_symmetry_2
_geom_bond_distance
_geom_bond_publ_flag
O2 S1 . 1.452(5) ?
C3 C4 . 1.361(13) ?
C3 C2 . 1.373(10) ?
C3 H3 . 0.9300 ?
C2 C1 . 1.402(10) ?
C2 H2 . 0.9300 ?
N1 C9 . 1.512(7) ?
N1 H1A . 0.8900 ?
N1 H1B . 0.8900 ?
N1 H1C . 0.8900 ?
O4 S1 . 1.447(4) ?
O3 S1 . 1.527(5) ?
O3 H3A . 0.8200 ?
O1 H1D . 0.8500 ?
O1 H1E . 0.8500 ?
Se1 C8 . 1.951(6) ?
Se1 C7 . 1.965(6) ?
S1 O5 . 1.447(4) ?
C6 C1 . 1.384(10) ?
C6 C5 . 1.395(13) ?
C6 H6 . 0.9300 ?
C10 C15 . 1.387(8) ?
C10 C11 . 1.386(8) ?
C10 C9 . 1.503(8) ?
C15 C14 . 1.384(9) ?
C15 H15 . 0.9300 ?
C4 C5 . 1.383(14) ?
C4 H4 . 0.9300 ?
C1 C7 . 1.495(9) ?
C9 C8 . 1.527(8) ?
C9 H9 . 0.9800 ?
C12 C11 . 1.370(10) ?
C12 C13 . 1.380(11) ?
C12 H12 . 0.9300 ?
C14 C13 . 1.370(10) ?
C14 H14 . 0.9300 ?
C8 H8A . 0.9700 ?
C8 H8B . 0.9700 ?
C11 H11 . 0.9300 ?
C13 H13 . 0.9300 ?
C7 H7A . 0.9700 ?
C7 H7B . 0.9700 ?
C5 H5 . 0.9300 ?

loop_
_geom_hbond_atom_site_label_D
_geom_hbond_atom_site_label_H
_geom_hbond_atom_site_label_A
_geom_hbond_site_symmetry_A
_geom_hbond_distance_DH
_geom_hbond_distance_HA
_geom_hbond_distance_DA
_geom_hbond_angle_DHA
N1 H1A O4 1_465 0.89 2.16 3.003(7) 157
N1 H1B O4 2_555 0.89 2.05 2.893(6) 159
N1 H1C O2 1_455 0.89 1.92 2.812(6) 176
O1 H1D O2 1_545 0.85 1.91 2.726(8) 161
O1 H1E O5 2_545 0.85 1.95 2.730(6) 152
O3 H3A O1 1_555 0.82 1.68 2.483(9) 167
C15 H15 Cg 1_565 0.93 2.75 3.547(7) 144

loop_
_geom_torsion_atom_site_label_1
_geom_torsion_atom_site_label_2
_geom_torsion_atom_site_label_3
_geom_torsion_atom_site_label_4
_geom_torsion_site_symmetry_1
_geom_torsion_site_symmetry_2
_geom_torsion_site_symmetry_3
_geom_torsion_site_symmetry_4
_geom_torsion
_geom_torsion_publ_flag
C4 C3 C2 C1 . . . . -0.9(12) ?
C11 C10 C15 C14 . . . . 0.1(10) ?
C9 C10 C15 C14 . . . . -178.5(6) ?
C2 C3 C4 C5 . . . . -0.1(13) ?
C5 C6 C1 C2 . . . . 2.0(10) ?
C5 C6 C1 C7 . . . . -178.4(6) ?
C3 C2 C1 C6 . . . . -0.1(10) ?
C3 C2 C1 C7 . . . . -179.7(6) ?
C15 C10 C9 N1 . . . . 145.4(5) ?
C11 C10 C9 N1 . . . . -33.1(8) ?
C15 C10 C9 C8 . . . . -92.7(6) ?
C11 C10 C9 C8 . . . . 88.7(7) ?
C10 C15 C14 C13 . . . . 1.2(11) ?
C10 C9 C8 Se1 . . . . 174.2(4) ?
N1 C9 C8 Se1 . . . . -63.2(5) ?
C13 C12 C11 C10 . . . . 1.8(13) ?
C15 C10 C11 C12 . . . . -1.7(11) ?
C9 C10 C11 C12 . . . . 176.9(7) ?
C15 C14 C13 C12 . . . . -1.1(12) ?
C11 C12 C13 C14 . . . . -0.4(13) ?
C6 C1 C7 Se1 . . . . 93.7(6) ?
C2 C1 C7 Se1 . . . . -86.7(7) ?
C3 C4 C5 C6 . . . . 2.1(13) ?
C1 C6 C5 C4 . . . . -3.1(11) ?

_cod_database_fobs_code 2022483
